data_4112636
loop_
_publ_author_name
'John F. Berry'
'F. Albert Cotton'
'Tongbu Lu'
'Carlos A. Murillo'
'Brian K. Roberts'
'Xiaoping Wang'

_publ_contact_author_address
;  Laboratory for Molecular Structure and Bonding
   Dept. of Chemistry
   Texas A&M University, PO Box  30012
   College Station, TX 77842-3012, USA
;
_publ_contact_author_email cotton@tamu.edu
_publ_contact_author_fax '(979) 845 9351'
_publ_contact_author_name 'F. A. Cotton'
_publ_contact_author_phone '(979) 845 4432'
_publ_section_title
;
 Molecular and Electronic Structures by Design: Tuning Symmetrical and
 Unsymmetrical Linear Trichromium Chains
;
_journal_name_full 'Journal of the American Chemical Society'
_journal_page_first 7082
_journal_page_last 7096
_journal_paper_doi 10.1021/ja049055h
_journal_volume 126
_journal_year 2004
_chemical_formula_moiety 'Cr3(C10H8N3)4Cl2, C6H6'
_chemical_formula_sum 'C46 H38 Cl2 Cr3 N12'
_chemical_formula_weight 985.78
_chemical_name_common 'Cr3(dpa)4Cl2, benzene'
_chemical_name_systematic
; 
 ? 
;
_space_group_IT_number 33
_symmetry_cell_setting orthorhombic
_symmetry_space_group_name_Hall 'P 2c -2n'
_symmetry_space_group_name_H-M 'P n a 21'
_atom_sites_solution_hydrogens geom
_atom_sites_solution_primary direct
_atom_sites_solution_secondary difmap
_audit_creation_method SHELXL-97
_cell_angle_alpha 90.00
_cell_angle_beta 90.00
_cell_angle_gamma 90.00
_cell_formula_units_Z 8
_cell_length_a 18.634(5)
_cell_length_b 29.357(17)
_cell_length_c 16.142(3)
_cell_measurement_reflns_used 244
_cell_measurement_temperature 213(2)
_cell_measurement_theta_max 20.2
_cell_measurement_theta_min 4.7
_cell_volume 8830(6)
_computing_cell_refinement MADNES
_computing_data_collection MADNES
_computing_data_reduction PROCOR
_computing_structure_refinement 'SHELXL-97 (Sheldrick, 1997)'
_computing_structure_solution 'SHELXS-97 (Sheldrick, 1990)'
_diffrn_ambient_temperature 213(2)
_diffrn_measured_fraction_theta_full 0.959
_diffrn_measured_fraction_theta_max 0.959
_diffrn_measurement_device_type 'Nonius FAST'
_diffrn_measurement_method 'Ellipsoid mask-fitting'
_diffrn_radiation_monochromator graphite
_diffrn_radiation_source 'fine-focus sealed tube'
_diffrn_radiation_type MoK\a
_diffrn_radiation_wavelength 0.71073
_diffrn_reflns_av_R_equivalents 0.0642
_diffrn_reflns_av_sigmaI/netI 0.0479
_diffrn_reflns_limit_h_max 20
_diffrn_reflns_limit_h_min -21
_diffrn_reflns_limit_k_max 34
_diffrn_reflns_limit_k_min -35
_diffrn_reflns_limit_l_max 19
_diffrn_reflns_limit_l_min -18
_diffrn_reflns_number 43255
_diffrn_reflns_theta_full 25.11
_diffrn_reflns_theta_max 25.11
_diffrn_reflns_theta_min 2.17
_diffrn_standards_number 0
_exptl_absorpt_coefficient_mu 0.895
_exptl_absorpt_correction_T_max 0.8412
_exptl_absorpt_correction_T_min 0.7750
_exptl_absorpt_correction_type none
_exptl_crystal_colour 'black green'
_exptl_crystal_density_diffrn 1.483
_exptl_crystal_description 'regular block'
_exptl_crystal_F_000 4032
_exptl_crystal_size_max 0.30
_exptl_crystal_size_mid 0.20
_exptl_crystal_size_min 0.20
_refine_diff_density_max 0.472
_refine_diff_density_min -0.470
_refine_diff_density_rms 0.087
_refine_ls_abs_structure_details 'Flack H D (1983), Acta Cryst. A39, 876-881'
_refine_ls_abs_structure_Flack -0.04(2)
_refine_ls_extinction_method none
_refine_ls_goodness_of_fit_ref 1.140
_refine_ls_hydrogen_treatment mixed
_refine_ls_matrix_type full
_refine_ls_number_parameters 1116
_refine_ls_number_reflns 13996
_refine_ls_number_restraints 3
_refine_ls_restrained_S_all 1.140
_refine_ls_R_factor_all 0.0707
_refine_ls_R_factor_gt 0.0540
_refine_ls_shift/su_max 0.019
_refine_ls_shift/su_mean 0.001
_refine_ls_structure_factor_coef Fsqd
_refine_ls_weighting_details 'calc w=1/[\s^2^(Fo^2^)+(0.0446P)^2^+22.1247P] where P=(Fo^2^+2Fc^2^)/3'
_refine_ls_weighting_scheme calc
_refine_ls_wR_factor_gt 0.1203
_refine_ls_wR_factor_ref 0.1333
_reflns_number_gt 12134
_reflns_number_total 13996
_reflns_threshold_expression >2sigma(I)
_cod_data_source_file ja049055hsi20040409_043050_02.cif
_cod_data_source_block 1benzene
_cod_database_code 4112636

loop_
_symmetry_equiv_pos_as_xyz
'x, y, z'
'-x, -y, z+1/2'
'x+1/2, -y+1/2, z'
'-x+1/2, y+1/2, z+1/2'

loop_
_atom_site_label
_atom_site_type_symbol
_atom_site_fract_x
_atom_site_fract_y
_atom_site_fract_z
_atom_site_U_iso_or_equiv
_atom_site_adp_type
_atom_site_occupancy
_atom_site_symmetry_multiplicity
_atom_site_calc_flag
_atom_site_refinement_flags
_atom_site_disorder_assembly
_atom_site_disorder_group
Cr1 Cr 0.35851(5) 0.31726(3) 0.19159(6) 0.0228(2) Uani 1 1 d D . .
Cr2 Cr 0.4283(3) 0.37405(15) 0.1518(2) 0.0193(3) Uiso 0.65(3) 1 d PD A 1
Cr2' Cr 0.4375(4) 0.3796(3) 0.1451(4) 0.0193(3) Uiso 0.35(3) 1 d PD A 2
Cr3 Cr 0.51147(6) 0.43555(3) 0.10415(6) 0.0255(2) Uani 1 1 d D A .
Cl1 Cl 0.27921(9) 0.25084(5) 0.23358(9) 0.0295(3) Uani 1 1 d . A .
Cl2 Cl 0.59243(10) 0.49846(5) 0.05264(11) 0.0404(4) Uani 1 1 d . . .
N1 N 0.4538(3) 0.27736(15) 0.1946(3) 0.0235(10) Uani 1 1 d . A .
N2 N 0.5171(3) 0.34503(16) 0.2007(3) 0.0235(11) Uani 1 1 d . . .
N3 N 0.5801(3) 0.41231(16) 0.2001(3) 0.0262(11) Uani 1 1 d . . .
N4 N 0.3759(3) 0.34283(16) 0.3126(3) 0.0241(11) Uani 1 1 d . A .
N5 N 0.4145(3) 0.41072(16) 0.2566(3) 0.0239(11) Uani 1 1 d . . .
N6 N 0.4560(3) 0.47585(16) 0.1927(3) 0.0293(12) Uani 1 1 d . . .
N7 N 0.2746(3) 0.36497(15) 0.1794(3) 0.0246(11) Uani 1 1 d . A .
N8 N 0.3478(3) 0.40789(16) 0.0954(3) 0.0239(11) Uani 1 1 d . . .
N9 N 0.4299(3) 0.44551(16) 0.0144(3) 0.0270(12) Uani 1 1 d . . .
N10 N 0.3481(3) 0.30141(16) 0.0645(3) 0.0236(11) Uani 1 1 d . A .
N11 N 0.4519(3) 0.34278(15) 0.0411(3) 0.0231(11) Uani 1 1 d . . .
N12 N 0.5547(3) 0.38456(18) 0.0267(3) 0.0273(12) Uani 1 1 d . . .
C1 C 0.4518(3) 0.23210(18) 0.1841(4) 0.0272(13) Uani 1 1 d . . .
H1 H 0.4067 0.2178 0.1809 0.033 Uiso 1 1 calc R A .
C2 C 0.5118(4) 0.2056(2) 0.1776(5) 0.0379(17) Uani 1 1 d . A .
H2 H 0.5079 0.1738 0.1714 0.045 Uiso 1 1 calc R . .
C3 C 0.5783(4) 0.2264(2) 0.1804(4) 0.0358(16) Uani 1 1 d . . .
H3 H 0.6203 0.2090 0.1741 0.043 Uiso 1 1 calc R A .
C4 C 0.5826(4) 0.2722(2) 0.1924(4) 0.0324(14) Uani 1 1 d . A .
H4 H 0.6277 0.2865 0.1966 0.039 Uiso 1 1 calc R . .
C5 C 0.5182(3) 0.29854(19) 0.1985(4) 0.0258(13) Uiso 1 1 d . A .
C6 C 0.5714(3) 0.3702(2) 0.2333(4) 0.0252(13) Uani 1 1 d . A .
C7 C 0.6141(4) 0.3557(2) 0.3009(4) 0.0312(15) Uani 1 1 d . . .
H7 H 0.6080 0.3264 0.3232 0.037 Uiso 1 1 calc R A .
C8 C 0.6648(4) 0.3850(2) 0.3338(4) 0.0378(17) Uani 1 1 d . A .
H8 H 0.6926 0.3762 0.3796 0.045 Uiso 1 1 calc R . .
C9 C 0.6736(4) 0.4270(2) 0.2982(5) 0.0423(18) Uani 1 1 d . . .
H9 H 0.7087 0.4470 0.3187 0.051 Uiso 1 1 calc R A .
C10 C 0.6313(4) 0.4397(2) 0.2329(4) 0.0333(15) Uani 1 1 d . A .
H10 H 0.6380 0.4688 0.2098 0.040 Uiso 1 1 calc R . .
C11 C 0.3637(4) 0.3155(2) 0.3786(4) 0.0404(18) Uani 1 1 d . . .
H11 H 0.3475 0.2857 0.3688 0.048 Uiso 1 1 calc R A .
C12 C 0.3736(5) 0.3290(3) 0.4587(4) 0.050(2) Uani 1 1 d . A .
H12 H 0.3630 0.3092 0.5028 0.061 Uiso 1 1 calc R . .
C13 C 0.3994(4) 0.3721(2) 0.4738(4) 0.0437(19) Uani 1 1 d . . .
H13 H 0.4081 0.3818 0.5284 0.052 Uiso 1 1 calc R A .
C14 C 0.4124(4) 0.4008(2) 0.4081(4) 0.0352(16) Uani 1 1 d . A .
H14 H 0.4295 0.4305 0.4177 0.042 Uiso 1 1 calc R . .
C15 C 0.4000(3) 0.3858(2) 0.3264(3) 0.0234(13) Uani 1 1 d . A .
C16 C 0.4172(3) 0.4574(2) 0.2568(3) 0.0252(13) Uani 1 1 d . A .
C17 C 0.3811(4) 0.4864(2) 0.3115(4) 0.0337(16) Uani 1 1 d . . .
H17 H 0.3535 0.4738 0.3546 0.040 Uiso 1 1 calc R A .
C18 C 0.3850(4) 0.5318(2) 0.3037(4) 0.0407(18) Uani 1 1 d . A .
H18 H 0.3621 0.5506 0.3427 0.049 Uiso 1 1 calc R . .
C19 C 0.4226(4) 0.5513(2) 0.2387(5) 0.0444(19) Uani 1 1 d . . .
H19 H 0.4246 0.5830 0.2315 0.053 Uiso 1 1 calc R A .
C20 C 0.4572(4) 0.5217(2) 0.1848(4) 0.0359(15) Uani 1 1 d . A .
H20 H 0.4829 0.5342 0.1401 0.043 Uiso 1 1 calc R . .
C21 C 0.2136(3) 0.3586(2) 0.2215(4) 0.0297(14) Uani 1 1 d . . .
H21 H 0.2110 0.3342 0.2589 0.036 Uiso 1 1 calc R A .
C22 C 0.1538(4) 0.3865(2) 0.2123(4) 0.0348(16) Uani 1 1 d . A .
H22 H 0.1110 0.3804 0.2412 0.042 Uiso 1 1 calc R . .
C23 C 0.1590(4) 0.4236(2) 0.1595(4) 0.0368(17) Uani 1 1 d . . .
H23 H 0.1193 0.4429 0.1517 0.044 Uiso 1 1 calc R A .
C24 C 0.2221(3) 0.4321(2) 0.1185(4) 0.0306(15) Uani 1 1 d . A .
H24 H 0.2261 0.4577 0.0838 0.037 Uiso 1 1 calc R . .
C25 C 0.2814(3) 0.40224(19) 0.1286(4) 0.0260(14) Uani 1 1 d . A .
C26 C 0.3604(3) 0.43134(18) 0.0236(4) 0.0243(14) Uani 1 1 d . A .
C27 C 0.3112(4) 0.4371(2) -0.0418(4) 0.0309(15) Uani 1 1 d . . .
H27 H 0.2634 0.4275 -0.0354 0.037 Uiso 1 1 calc R A .
C28 C 0.3328(4) 0.4567(2) -0.1148(4) 0.0426(19) Uani 1 1 d . A .
H28 H 0.2996 0.4611 -0.1579 0.051 Uiso 1 1 calc R . .
C29 C 0.4043(4) 0.4700(2) -0.1250(4) 0.0411(18) Uani 1 1 d . . .
H29 H 0.4205 0.4828 -0.1749 0.049 Uiso 1 1 calc R A .
C30 C 0.4495(4) 0.4637(2) -0.0594(4) 0.0350(16) Uani 1 1 d . A .
H30 H 0.4977 0.4725 -0.0659 0.042 Uiso 1 1 calc R . .
C31 C 0.2914(4) 0.2775(2) 0.0353(4) 0.0362(16) Uani 1 1 d . . .
H31 H 0.2557 0.2686 0.0732 0.043 Uiso 1 1 calc R A .
C32 C 0.2829(4) 0.2654(2) -0.0460(4) 0.0396(17) Uani 1 1 d . A .
H32 H 0.2427 0.2485 -0.0632 0.048 Uiso 1 1 calc R . .
C33 C 0.3347(4) 0.2788(2) -0.1021(4) 0.0367(16) Uani 1 1 d . . .
H33 H 0.3309 0.2701 -0.1580 0.044 Uiso 1 1 calc R A .
C34 C 0.3918(4) 0.3048(2) -0.0759(4) 0.0321(15) Uani 1 1 d . A .
H34 H 0.4256 0.3155 -0.1145 0.038 Uiso 1 1 calc R . .
C35 C 0.3995(4) 0.31545(18) 0.0082(4) 0.0247(14) Uani 1 1 d . A .
C36 C 0.5180(3) 0.34618(19) 0.0055(3) 0.0232(13) Uani 1 1 d . A .
C37 C 0.5504(4) 0.3131(2) -0.0442(4) 0.0350(16) Uani 1 1 d . . .
H37 H 0.5251 0.2866 -0.0589 0.042 Uiso 1 1 calc R A .
C38 C 0.6191(4) 0.3195(2) -0.0712(5) 0.0409(17) Uani 1 1 d . A .
H38 H 0.6408 0.2976 -0.1054 0.049 Uiso 1 1 calc R . .
C39 C 0.6568(4) 0.3579(2) -0.0486(4) 0.0438(18) Uani 1 1 d . . .
H39 H 0.7043 0.3623 -0.0663 0.053 Uiso 1 1 calc R A .
C40 C 0.6236(4) 0.3892(2) -0.0001(4) 0.0354(16) Uani 1 1 d . A .
H40 H 0.6494 0.4153 0.0156 0.043 Uiso 1 1 calc R . .
Cr4 Cr 0.87897(5) 0.68828(3) 0.19174(7) 0.0245(2) Uani 1 1 d D . .
Cr5 Cr 0.9437(4) 0.6310(2) 0.1373(4) 0.0210(3) Uiso 0.43(3) 1 d PD B 1
Cr5' Cr 0.9517(3) 0.62572(18) 0.1296(3) 0.0210(3) Uiso 0.57(3) 1 d PD B 2
Cr6 Cr 1.01692(6) 0.56970(3) 0.07559(6) 0.0259(2) Uani 1 1 d D B .
Cl3 Cl 0.80282(9) 0.75242(5) 0.25012(9) 0.0325(4) Uani 1 1 d . B .
Cl4 Cl 1.09408(10) 0.50660(5) 0.01389(10) 0.0376(4) Uani 1 1 d . . .
N13 N 0.9069(3) 0.65865(17) 0.3067(3) 0.0302(12) Uani 1 1 d . B .
N14 N 0.9361(3) 0.59143(16) 0.2389(3) 0.0232(11) Uani 1 1 d . . .
N15 N 0.9669(3) 0.52778(16) 0.1651(3) 0.0298(12) Uani 1 1 d . . .
N16 N 0.9771(3) 0.72554(14) 0.1906(3) 0.0238(11) Uani 1 1 d . B .
N17 N 1.0375(3) 0.65776(16) 0.1779(3) 0.0269(11) Uani 1 1 d . . .
N18 N 1.0945(3) 0.58822(17) 0.1648(3) 0.0271(12) Uani 1 1 d . . .
N19 N 0.8604(3) 0.70716(16) 0.0671(3) 0.0245(11) Uani 1 1 d . B .
N20 N 0.9589(3) 0.66543(16) 0.0283(3) 0.0243(11) Uani 1 1 d . . .
N21 N 1.0558(3) 0.62031(17) -0.0077(3) 0.0285(12) Uani 1 1 d . . .
N22 N 0.7948(3) 0.64073(16) 0.1846(3) 0.0252(11) Uani 1 1 d . B .
N23 N 0.8579(3) 0.59978(16) 0.0856(3) 0.0254(11) Uani 1 1 d . . .
N24 N 0.9292(3) 0.55973(16) -0.0046(3) 0.0264(12) Uani 1 1 d . . .
C41 C 0.9030(4) 0.6845(2) 0.3764(4) 0.0416(18) Uani 1 1 d . . .
H41 H 0.8894 0.7152 0.3713 0.050 Uiso 1 1 calc R B .
C42 C 0.9179(5) 0.6678(3) 0.4539(5) 0.060(2) Uani 1 1 d . B .
H42 H 0.9139 0.6864 0.5010 0.072 Uiso 1 1 calc R . .
C43 C 0.9389(5) 0.6229(3) 0.4605(4) 0.053(2) Uani 1 1 d . . .
H43 H 0.9490 0.6105 0.5130 0.064 Uiso 1 1 calc R B .
C44 C 0.9451(4) 0.5965(2) 0.3924(4) 0.0438(19) Uani 1 1 d . B .
H44 H 0.9601 0.5661 0.3975 0.053 Uiso 1 1 calc R . .
C45 C 0.9290(4) 0.6147(2) 0.3131(4) 0.0287(15) Uani 1 1 d . B .
C46 C 0.9344(4) 0.5455(2) 0.2340(4) 0.0284(14) Uani 1 1 d . B .
C47 C 0.8976(4) 0.5163(2) 0.2888(4) 0.0377(17) Uani 1 1 d . . .
H47 H 0.8730 0.5284 0.3347 0.045 Uiso 1 1 calc R B .
C48 C 0.8979(5) 0.4704(2) 0.2749(5) 0.049(2) Uani 1 1 d . B .
H48 H 0.8748 0.4508 0.3125 0.059 Uiso 1 1 calc R . .
C49 C 0.9322(4) 0.4524(2) 0.2059(5) 0.0437(19) Uani 1 1 d . . .
H49 H 0.9331 0.4208 0.1962 0.052 Uiso 1 1 calc R B .
C50 C 0.9645(4) 0.4820(2) 0.1526(5) 0.0362(16) Uani 1 1 d . B .
H50 H 0.9863 0.4702 0.1047 0.043 Uiso 1 1 calc R . .
C51 C 0.9760(4) 0.7716(2) 0.1921(4) 0.0330(15) Uani 1 1 d . . .
H51 H 0.9316 0.7864 0.1987 0.040 Uiso 1 1 calc R B .
C52 C 1.0365(4) 0.7977(2) 0.1846(5) 0.0395(16) Uani 1 1 d . B .
H52 H 1.0339 0.8296 0.1865 0.047 Uiso 1 1 calc R . .
C53 C 1.1009(4) 0.7762(2) 0.1741(4) 0.0375(17) Uani 1 1 d . . .
H53 H 1.1431 0.7934 0.1673 0.045 Uiso 1 1 calc R B .
C54 C 1.1042(4) 0.7302(2) 0.1737(4) 0.0332(15) Uani 1 1 d . B .
H54 H 1.1487 0.7156 0.1669 0.040 Uiso 1 1 calc R . .
C55 C 1.0410(3) 0.7038(2) 0.1834(4) 0.0268(13) Uani 1 1 d . B .
C56 C 1.0940(3) 0.6301(2) 0.2001(4) 0.0275(14) Uani 1 1 d . B .
C57 C 1.1462(4) 0.6415(2) 0.2597(4) 0.0427(19) Uani 1 1 d . . .
H57 H 1.1464 0.6705 0.2842 0.051 Uiso 1 1 calc R B .
C58 C 1.1972(5) 0.6097(3) 0.2817(5) 0.060(2) Uani 1 1 d . B .
H58 H 1.2331 0.6170 0.3203 0.072 Uiso 1 1 calc R . .
C59 C 1.1946(4) 0.5668(3) 0.2461(5) 0.0453(19) Uani 1 1 d . . .
H59 H 1.2282 0.5444 0.2611 0.054 Uiso 1 1 calc R B .
C60 C 1.1436(3) 0.5578(2) 0.1902(4) 0.0335(14) Uani 1 1 d . B .
H60 H 1.1421 0.5283 0.1673 0.040 Uiso 1 1 calc R . .
C61 C 0.8016(3) 0.7326(2) 0.0474(4) 0.0310(15) Uani 1 1 d . . .
H61 H 0.7699 0.7408 0.0901 0.037 Uiso 1 1 calc R B .
C62 C 0.7865(4) 0.7468(2) -0.0312(4) 0.0422(18) Uani 1 1 d . B .
H62 H 0.7469 0.7658 -0.0415 0.051 Uiso 1 1 calc R . .
C63 C 0.8301(4) 0.7327(2) -0.0950(4) 0.0405(18) Uani 1 1 d . . .
H63 H 0.8197 0.7411 -0.1499 0.049 Uiso 1 1 calc R B .
C64 C 0.8895(4) 0.7059(2) -0.0774(4) 0.0348(16) Uani 1 1 d . B .
H64 H 0.9197 0.6961 -0.1205 0.042 Uiso 1 1 calc R . .
C65 C 0.9046(3) 0.69350(19) 0.0050(3) 0.0232(13) Uani 1 1 d . B .
C66 C 1.0198(3) 0.66022(19) -0.0183(4) 0.0243(13) Uani 1 1 d . B .
C67 C 1.0490(4) 0.6942(2) -0.0707(4) 0.0341(15) Uani 1 1 d . . .
H67 H 1.0265 0.7228 -0.0751 0.041 Uiso 1 1 calc R B .
C68 C 1.1105(4) 0.6854(2) -0.1153(4) 0.0396(17) Uani 1 1 d . B .
H68 H 1.1292 0.7074 -0.1515 0.048 Uiso 1 1 calc R . .
C69 C 1.1442(4) 0.6438(3) -0.1062(5) 0.0426(18) Uani 1 1 d . . .
H69 H 1.1849 0.6366 -0.1380 0.051 Uiso 1 1 calc R B .
C70 C 1.1174(4) 0.6135(2) -0.0502(4) 0.0367(16) Uani 1 1 d . B .
H70 H 1.1432 0.5865 -0.0407 0.044 Uiso 1 1 calc R . .
C71 C 0.7388(3) 0.6449(2) 0.2364(4) 0.0285(14) Uani 1 1 d . . .
H71 H 0.7400 0.6682 0.2763 0.034 Uiso 1 1 calc R B .
C72 C 0.6809(4) 0.6172(2) 0.2344(4) 0.0340(15) Uani 1 1 d . B .
H72 H 0.6424 0.6219 0.2711 0.041 Uiso 1 1 calc R . .
C73 C 0.6789(4) 0.5818(2) 0.1773(4) 0.0359(16) Uani 1 1 d . . .
H73 H 0.6385 0.5627 0.1742 0.043 Uiso 1 1 calc R B .
C74 C 0.7356(3) 0.5751(2) 0.1261(4) 0.0309(15) Uani 1 1 d . B .
H74 H 0.7356 0.5505 0.0887 0.037 Uiso 1 1 calc R . .
C75 C 0.7951(3) 0.6053(2) 0.1293(4) 0.0258(13) Uani 1 1 d . B .
C76 C 0.8616(3) 0.5764(2) 0.0130(3) 0.0244(13) Uani 1 1 d . B .
C77 C 0.8071(4) 0.5718(2) -0.0460(4) 0.0324(15) Uani 1 1 d . . .
H77 H 0.7616 0.5841 -0.0349 0.039 Uiso 1 1 calc R B .
C78 C 0.8184(4) 0.5500(3) -0.1187(4) 0.0436(18) Uani 1 1 d . B .
H78 H 0.7809 0.5471 -0.1573 0.052 Uiso 1 1 calc R . .
C79 C 0.8855(4) 0.5321(2) -0.1359(4) 0.0413(18) Uani 1 1 d . . .
H79 H 0.8944 0.5161 -0.1853 0.050 Uiso 1 1 calc R B .
C80 C 0.9387(4) 0.5386(2) -0.0784(4) 0.0314(15) Uani 1 1 d . B .
H80 H 0.9849 0.5276 -0.0909 0.038 Uiso 1 1 calc R . .
C81 C 0.8234(4) 0.35106(18) 0.0833(5) 0.083(3) Uani 1 1 d G . .
H81 H 0.8229 0.3213 0.1046 0.100 Uiso 1 1 calc R . .
C82 C 0.7812(3) 0.3846(2) 0.1197(4) 0.078(3) Uani 1 1 d G . .
H82 H 0.7521 0.3775 0.1655 0.094 Uiso 1 1 calc R . .
C83 C 0.7819(3) 0.4287(2) 0.0883(4) 0.073(3) Uani 1 1 d G . .
H83 H 0.7534 0.4514 0.1129 0.088 Uiso 1 1 calc R . .
C84 C 0.8248(4) 0.4392(2) 0.0205(4) 0.071(3) Uani 1 1 d G . .
H84 H 0.8253 0.4690 -0.0008 0.085 Uiso 1 1 calc R . .
C85 C 0.8670(4) 0.4057(3) -0.0159(4) 0.095(4) Uani 1 1 d G . .
H85 H 0.8960 0.4128 -0.0617 0.114 Uiso 1 1 calc R . .
C86 C 0.8663(4) 0.3616(3) 0.0155(5) 0.105(4) Uani 1 1 d G . .
H86 H 0.8948 0.3389 -0.0090 0.126 Uiso 1 1 calc R . .
C87 C 0.4096(5) 0.5884(3) 0.0183(6) 0.060(2) Uani 1 1 d . . .
H87 H 0.4529 0.5764 -0.0019 0.072 Uiso 1 1 calc R . .
C88 C 0.3499(5) 0.5618(2) 0.0210(5) 0.048(2) Uani 1 1 d . . .
H88 H 0.3524 0.5314 0.0029 0.057 Uiso 1 1 calc R . .
C89 C 0.2877(5) 0.5785(3) 0.0492(5) 0.058(2) Uani 1 1 d . . .
H89 H 0.2468 0.5598 0.0496 0.070 Uiso 1 1 calc R . .
C90 C 0.2826(7) 0.6218(4) 0.0773(6) 0.081(3) Uani 1 1 d . . .
H90 H 0.2389 0.6330 0.0981 0.097 Uiso 1 1 calc R . .
C91 C 0.3420(8) 0.6491(3) 0.0750(7) 0.084(4) Uani 1 1 d . . .
H91 H 0.3393 0.6793 0.0938 0.101 Uiso 1 1 calc R . .
C92 C 0.4070(6) 0.6318(3) 0.0443(7) 0.074(3) Uani 1 1 d . . .
H92 H 0.4481 0.6503 0.0420 0.089 Uiso 1 1 calc R . .

loop_
_atom_site_aniso_label
_atom_site_aniso_U_11
_atom_site_aniso_U_22
_atom_site_aniso_U_33
_atom_site_aniso_U_23
_atom_site_aniso_U_13
_atom_site_aniso_U_12
Cr1 0.0212(6) 0.0237(5) 0.0236(4) -0.0015(4) -0.0024(5) 0.0034(4)
Cr3 0.0275(6) 0.0218(5) 0.0272(5) -0.0017(4) -0.0011(4) -0.0008(4)
Cl1 0.0280(9) 0.0279(7) 0.0325(7) 0.0017(6) 0.0041(7) -0.0007(6)
Cl2 0.0428(11) 0.0319(9) 0.0466(9) 0.0020(7) 0.0013(8) -0.0111(7)
N1 0.022(3) 0.023(2) 0.025(2) 0.000(2) -0.005(2) -0.0046(19)
N2 0.020(3) 0.026(3) 0.025(2) -0.001(2) -0.002(2) -0.002(2)
N3 0.024(3) 0.024(3) 0.031(3) -0.009(2) 0.002(2) 0.003(2)
N4 0.022(3) 0.026(3) 0.024(2) -0.001(2) -0.002(2) 0.002(2)
N5 0.025(3) 0.025(3) 0.022(2) -0.005(2) -0.008(2) 0.000(2)
N6 0.036(3) 0.023(3) 0.029(3) -0.005(2) -0.006(3) 0.004(2)
N7 0.016(3) 0.022(2) 0.036(3) -0.001(2) -0.002(2) 0.0023(19)
N8 0.018(3) 0.026(3) 0.027(3) 0.000(2) -0.002(2) 0.004(2)
N9 0.030(3) 0.022(3) 0.030(3) 0.001(2) 0.001(2) 0.002(2)
N10 0.020(3) 0.025(3) 0.026(2) 0.003(2) -0.006(2) -0.001(2)
N11 0.027(3) 0.019(2) 0.024(2) -0.0031(19) 0.000(2) -0.003(2)
N12 0.019(3) 0.037(3) 0.026(3) 0.001(2) 0.002(2) -0.004(2)
C1 0.032(4) 0.018(3) 0.032(3) -0.002(2) 0.001(3) 0.002(2)
C2 0.024(4) 0.028(3) 0.062(5) -0.001(3) -0.001(3) 0.003(3)
C3 0.032(4) 0.031(3) 0.044(4) -0.003(3) -0.003(3) 0.010(3)
C4 0.025(4) 0.035(3) 0.037(3) -0.001(3) -0.006(3) 0.007(3)
C6 0.020(4) 0.025(3) 0.030(3) -0.009(2) -0.002(3) 0.001(2)
C7 0.025(4) 0.036(4) 0.033(3) -0.001(3) -0.009(3) 0.006(3)
C8 0.029(4) 0.051(4) 0.034(3) -0.008(3) -0.009(3) 0.008(3)
C9 0.031(4) 0.047(4) 0.049(4) -0.012(3) -0.008(3) -0.006(3)
C10 0.022(4) 0.030(3) 0.048(4) -0.009(3) -0.002(3) -0.008(3)
C11 0.049(5) 0.043(4) 0.030(3) 0.008(3) -0.007(3) -0.008(3)
C12 0.065(6) 0.056(5) 0.031(4) 0.012(3) -0.004(4) -0.024(4)
C13 0.055(5) 0.053(5) 0.023(3) -0.007(3) -0.005(3) -0.001(4)
C14 0.032(4) 0.044(4) 0.029(3) -0.010(3) -0.001(3) -0.003(3)
C15 0.012(3) 0.033(3) 0.025(3) -0.002(3) -0.002(2) 0.002(2)
C16 0.023(4) 0.030(3) 0.022(3) -0.004(2) -0.003(3) 0.003(3)
C17 0.034(4) 0.029(3) 0.038(4) -0.009(3) -0.001(3) 0.002(3)
C18 0.048(5) 0.034(4) 0.040(4) -0.018(3) -0.011(3) 0.011(3)
C19 0.056(5) 0.025(4) 0.052(4) -0.008(3) -0.019(4) 0.008(3)
C20 0.039(4) 0.028(3) 0.041(4) -0.003(3) -0.005(3) -0.002(3)
C21 0.023(4) 0.025(3) 0.041(3) -0.005(3) 0.007(3) -0.001(3)
C22 0.018(4) 0.030(3) 0.056(4) -0.008(3) 0.004(3) -0.004(3)
C23 0.025(4) 0.031(4) 0.054(4) -0.006(3) -0.009(3) 0.010(3)
C24 0.025(4) 0.025(3) 0.042(4) 0.002(3) 0.002(3) 0.009(3)
C25 0.029(4) 0.023(3) 0.026(3) -0.006(2) -0.006(3) 0.002(3)
C26 0.033(4) 0.013(3) 0.027(3) -0.005(2) -0.008(3) 0.007(2)
C27 0.029(4) 0.032(3) 0.032(3) 0.002(3) -0.008(3) 0.009(3)
C28 0.061(6) 0.039(4) 0.027(3) 0.000(3) -0.009(3) 0.015(4)
C29 0.057(6) 0.038(4) 0.028(3) 0.007(3) 0.003(3) 0.002(3)
C30 0.039(5) 0.035(4) 0.031(3) 0.004(3) -0.002(3) 0.003(3)
C31 0.032(4) 0.042(4) 0.035(3) 0.002(3) -0.007(3) -0.012(3)
C32 0.035(5) 0.045(4) 0.039(4) 0.003(3) -0.011(3) -0.018(3)
C33 0.042(5) 0.038(4) 0.030(3) -0.002(3) -0.010(3) -0.001(3)
C34 0.037(4) 0.036(4) 0.024(3) -0.001(3) 0.002(3) -0.002(3)
C35 0.033(4) 0.016(3) 0.025(3) 0.003(2) 0.001(3) 0.006(3)
C36 0.028(4) 0.022(3) 0.020(3) 0.003(2) 0.001(3) 0.003(2)
C37 0.030(4) 0.036(4) 0.039(4) -0.007(3) 0.004(3) 0.008(3)
C38 0.028(4) 0.046(4) 0.049(4) -0.009(3) 0.012(3) 0.011(3)
C39 0.040(5) 0.046(4) 0.045(4) 0.000(3) 0.016(4) 0.001(3)
C40 0.034(5) 0.038(4) 0.035(3) -0.002(3) 0.010(3) -0.007(3)
Cr4 0.0254(6) 0.0226(4) 0.0256(4) 0.0022(4) -0.0019(5) -0.0023(4)
Cr6 0.0267(6) 0.0258(5) 0.0252(5) 0.0009(4) -0.0040(4) -0.0014(4)
Cl3 0.0359(10) 0.0284(8) 0.0334(8) -0.0037(6) 0.0034(7) 0.0015(7)
Cl4 0.0415(11) 0.0326(8) 0.0389(8) -0.0029(7) -0.0021(8) 0.0112(7)
N13 0.038(4) 0.027(3) 0.026(3) -0.002(2) -0.003(2) -0.002(2)
N14 0.024(3) 0.025(3) 0.021(2) 0.004(2) 0.004(2) 0.002(2)
N15 0.037(4) 0.022(3) 0.031(3) 0.002(2) -0.008(2) 0.001(2)
N16 0.032(3) 0.018(2) 0.022(2) -0.005(2) -0.004(2) 0.000(2)
N17 0.026(3) 0.026(3) 0.028(3) 0.000(2) -0.004(2) 0.005(2)
N18 0.028(3) 0.027(3) 0.027(3) 0.003(2) -0.009(2) 0.002(2)
N19 0.020(3) 0.024(2) 0.030(3) 0.000(2) 0.000(2) 0.000(2)
N20 0.024(3) 0.025(3) 0.024(2) 0.002(2) 0.002(2) 0.007(2)
N21 0.027(3) 0.032(3) 0.026(3) 0.001(2) -0.002(2) 0.005(2)
N22 0.023(3) 0.027(3) 0.026(2) 0.003(2) 0.000(2) 0.001(2)
N23 0.026(3) 0.024(3) 0.026(3) -0.002(2) 0.000(2) 0.000(2)
N24 0.029(3) 0.024(3) 0.026(3) 0.000(2) -0.004(2) -0.002(2)
C41 0.056(5) 0.042(4) 0.027(3) -0.007(3) -0.012(3) 0.010(3)
C42 0.091(7) 0.060(5) 0.029(4) -0.011(4) -0.009(4) 0.013(5)
C43 0.078(7) 0.061(5) 0.020(3) 0.000(3) -0.008(4) 0.007(4)
C44 0.065(6) 0.036(4) 0.030(3) 0.003(3) -0.004(4) 0.006(4)
C45 0.034(4) 0.029(3) 0.023(3) 0.008(2) 0.003(3) 0.003(3)
C46 0.031(4) 0.027(3) 0.028(3) 0.001(3) -0.008(3) -0.002(3)
C47 0.047(5) 0.036(4) 0.031(3) 0.012(3) -0.001(3) -0.005(3)
C48 0.060(6) 0.033(4) 0.053(5) 0.019(3) -0.005(4) -0.014(4)
C49 0.052(5) 0.020(3) 0.059(5) 0.005(3) -0.011(4) -0.006(3)
C50 0.035(4) 0.023(3) 0.051(4) -0.004(3) -0.007(3) 0.004(3)
C51 0.031(4) 0.026(3) 0.042(3) 0.001(3) -0.013(3) -0.001(3)
C52 0.037(5) 0.028(3) 0.053(4) 0.003(3) -0.005(4) -0.008(3)
C53 0.028(4) 0.041(4) 0.044(4) -0.001(3) -0.003(3) -0.015(3)
C54 0.022(4) 0.038(4) 0.040(4) 0.002(3) -0.002(3) -0.009(3)
C55 0.020(4) 0.034(3) 0.026(3) 0.006(3) -0.006(3) -0.001(2)
C56 0.029(4) 0.030(3) 0.023(3) 0.007(3) -0.010(3) -0.003(3)
C57 0.047(5) 0.036(4) 0.045(4) -0.007(3) -0.026(4) 0.009(3)
C58 0.051(6) 0.071(6) 0.059(5) -0.014(4) -0.038(4) 0.004(4)
C59 0.032(5) 0.051(5) 0.053(4) 0.003(4) -0.024(4) 0.014(3)
C60 0.023(4) 0.039(3) 0.039(3) 0.006(3) -0.001(3) 0.006(3)
C61 0.020(4) 0.037(4) 0.036(3) -0.001(3) -0.005(3) 0.000(3)
C62 0.051(5) 0.037(4) 0.039(4) 0.003(3) -0.010(4) 0.015(3)
C63 0.050(5) 0.043(4) 0.029(3) 0.002(3) -0.020(3) 0.003(3)
C64 0.034(4) 0.041(4) 0.029(3) 0.004(3) -0.005(3) 0.004(3)
C65 0.030(4) 0.020(3) 0.021(3) -0.001(2) -0.006(3) -0.004(2)
C66 0.024(4) 0.025(3) 0.023(3) 0.003(2) -0.005(3) 0.003(2)
C67 0.029(4) 0.037(4) 0.036(3) 0.005(3) 0.001(3) -0.001(3)
C68 0.029(4) 0.049(4) 0.040(4) 0.011(3) 0.010(3) -0.012(3)
C69 0.032(5) 0.049(4) 0.047(4) 0.006(3) 0.007(3) 0.003(3)
C70 0.030(4) 0.044(4) 0.037(4) -0.002(3) 0.006(3) 0.008(3)
C71 0.030(4) 0.026(3) 0.029(3) 0.001(3) 0.005(3) 0.003(3)
C72 0.029(4) 0.033(4) 0.040(4) 0.005(3) 0.008(3) -0.003(3)
C73 0.035(4) 0.030(3) 0.043(4) 0.008(3) 0.001(3) -0.008(3)
C74 0.026(4) 0.032(3) 0.034(3) 0.002(3) 0.000(3) 0.000(3)
C75 0.022(4) 0.028(3) 0.028(3) 0.010(3) -0.005(3) 0.001(2)
C76 0.025(4) 0.029(3) 0.020(3) 0.005(2) -0.001(3) -0.003(3)
C77 0.021(4) 0.047(4) 0.029(3) 0.003(3) -0.007(3) -0.007(3)
C78 0.042(5) 0.054(5) 0.035(4) -0.002(3) -0.012(3) -0.008(4)
C79 0.051(5) 0.047(4) 0.026(3) -0.006(3) -0.005(3) -0.001(4)
C80 0.040(4) 0.028(3) 0.026(3) -0.007(3) -0.002(3) 0.003(3)
C81 0.080(8) 0.065(6) 0.105(9) 0.026(6) -0.034(7) -0.002(6)
C82 0.047(7) 0.101(8) 0.087(7) 0.015(6) -0.005(6) -0.012(6)
C83 0.056(7) 0.069(6) 0.096(8) -0.004(6) -0.009(6) -0.013(5)
C84 0.053(7) 0.076(7) 0.082(7) 0.019(6) -0.018(5) -0.017(5)
C85 0.085(9) 0.138(11) 0.061(6) 0.009(7) 0.013(6) -0.016(8)
C86 0.061(8) 0.125(11) 0.130(11) -0.044(9) -0.003(8) 0.027(7)
C87 0.042(6) 0.071(6) 0.067(5) 0.012(5) 0.014(4) 0.005(4)
C88 0.056(6) 0.034(4) 0.053(4) 0.006(3) -0.003(4) 0.008(4)
C89 0.040(5) 0.079(6) 0.057(5) 0.010(5) 0.004(4) -0.002(4)
C90 0.087(9) 0.095(8) 0.059(6) -0.004(6) 0.007(6) 0.035(7)
C91 0.129(11) 0.042(5) 0.082(7) -0.016(5) -0.034(8) 0.025(6)
C92 0.071(8) 0.060(6) 0.093(7) 0.023(5) -0.032(6) -0.026(5)

loop_
_atom_type_symbol
_atom_type_description
_atom_type_scat_dispersion_real
_atom_type_scat_dispersion_imag
_atom_type_scat_source
C C 0.0033 0.0016 'International Tables Vol C Tables 4.2.6.8 and 6.1.1.4'
H H 0.0000 0.0000 'International Tables Vol C Tables 4.2.6.8 and 6.1.1.4'
N N 0.0061 0.0033 'International Tables Vol C Tables 4.2.6.8 and 6.1.1.4'
Cr Cr 0.3209 0.6236 'International Tables Vol C Tables 4.2.6.8 and 6.1.1.4'
Cl Cl 0.1484 0.1585 'International Tables Vol C Tables 4.2.6.8 and 6.1.1.4'

loop_
_geom_angle_atom_site_label_1
_geom_angle_atom_site_label_2
_geom_angle_atom_site_label_3
_geom_angle
N7 Cr1 N10 89.31(19)
N7 Cr1 N4 87.93(19)
N10 Cr1 N4 171.10(19)
N7 Cr1 N1 170.66(19)
N10 Cr1 N1 88.71(19)
N4 Cr1 N1 92.65(19)
N7 Cr1 Cr2 84.75(15)
N10 Cr1 Cr2 86.43(15)
N4 Cr1 Cr2 84.89(15)
N1 Cr1 Cr2 86.01(15)
N7 Cr1 Cr2' 85.48(18)
N10 Cr1 Cr2' 85.59(17)
N4 Cr1 Cr2' 85.76(17)
N1 Cr1 Cr2' 85.26(17)
N7 Cr1 Cl1 95.94(14)
N10 Cr1 Cl1 92.10(14)
N4 Cr1 Cl1 96.60(14)
N1 Cr1 Cl1 93.26(13)
Cr2 Cr1 Cl1 178.37(9)
Cr2' Cr1 Cl1 177.28(12)
N7 Cr1 Cr3 86.05(14)
N10 Cr1 Cr3 85.81(13)
N4 Cr1 Cr3 85.56(14)
N1 Cr1 Cr3 84.69(13)
Cl1 Cr1 Cr3 177.10(5)
N8 Cr2 N2 173.2(4)
N8 Cr2 N5 91.2(2)
N2 Cr2 N5 90.1(2)
N8 Cr2 N11 89.3(2)
N2 Cr2 N11 88.6(2)
N5 Cr2 N11 172.8(4)
N8 Cr2 Cr1 93.7(2)
N2 Cr2 Cr1 92.9(2)
N5 Cr2 Cr1 94.8(3)
N11 Cr2 Cr1 92.4(2)
N8 Cr2 Cr3 88.1(2)
N2 Cr2 Cr3 85.3(2)
N5 Cr2 Cr3 87.2(2)
N11 Cr2 Cr3 85.6(2)
Cr1 Cr2 Cr3 177.28(13)
N2 Cr2' N11 90.1(3)
N2 Cr2' N8 172.0(7)
N11 Cr2' N8 90.0(3)
N2 Cr2' N5 89.3(3)
N11 Cr2' N5 172.7(7)
N8 Cr2' N5 89.6(3)
N2 Cr2' Cr3 92.8(4)
N11 Cr2' Cr3 93.7(4)
N8 Cr2' Cr3 95.2(4)
N5 Cr2' Cr3 93.5(3)
N2 Cr2' Cr1 85.9(3)
N11 Cr2' Cr1 86.2(3)
N8 Cr2' Cr1 86.1(4)
N5 Cr2' Cr1 86.5(4)
Cr3 Cr2' Cr1 178.7(2)
N12 Cr3 N3 88.53(19)
N12 Cr3 N9 88.09(19)
N3 Cr3 N9 167.28(19)
N12 Cr3 N6 168.4(2)
N3 Cr3 N6 88.90(19)
N9 Cr3 N6 92.0(2)
N12 Cr3 Cr2' 83.70(19)
N3 Cr3 Cr2' 85.38(18)
N9 Cr3 Cr2' 82.07(18)
N6 Cr3 Cr2' 84.84(19)
N12 Cr3 Cr2 84.63(15)
N3 Cr3 Cr2 85.21(15)
N9 Cr3 Cr2 82.27(15)
N6 Cr3 Cr2 83.90(16)
N12 Cr3 Cl2 95.49(15)
N3 Cr3 Cl2 96.65(15)
N9 Cr3 Cl2 95.88(15)
N6 Cr3 Cl2 96.02(15)
Cr2' Cr3 Cl2 177.80(13)
Cr2 Cr3 Cl2 178.14(8)
N12 Cr3 Cr1 83.43(14)
N3 Cr3 Cr1 84.75(14)
N9 Cr3 Cr1 82.68(14)
N6 Cr3 Cr1 85.09(14)
Cl2 Cr3 Cr1 178.21(5)
C1 N1 C5 119.1(5)
C1 N1 Cr1 121.3(4)
C5 N1 Cr1 119.2(4)
C6 N2 C5 122.8(5)
C6 N2 Cr2' 116.6(5)
C5 N2 Cr2' 120.4(5)
C6 N2 Cr2 122.1(4)
C5 N2 Cr2 115.1(4)
C6 N3 C10 118.0(5)
C6 N3 Cr3 120.7(4)
C10 N3 Cr3 121.2(4)
C11 N4 C15 118.5(5)
C11 N4 Cr1 119.4(4)
C15 N4 Cr1 122.1(4)
C15 N5 C16 122.6(5)
C15 N5 Cr2 115.4(4)
C16 N5 Cr2 121.9(4)
C15 N5 Cr2' 121.5(5)
C16 N5 Cr2' 115.9(5)
C20 N6 C16 118.2(5)
C20 N6 Cr3 118.8(5)
C16 N6 Cr3 122.9(4)
C21 N7 C25 119.5(5)
C21 N7 Cr1 119.4(4)
C25 N7 Cr1 121.1(4)
C25 N8 C26 123.4(5)
C25 N8 Cr2 116.1(4)
C26 N8 Cr2 120.2(4)
C25 N8 Cr2' 123.0(5)
C26 N8 Cr2' 113.5(5)
C30 N9 C26 118.1(5)
C30 N9 Cr3 117.5(5)
C26 N9 Cr3 124.2(4)
C31 N10 C35 117.8(5)
C31 N10 Cr1 121.6(4)
C35 N10 Cr1 120.6(4)
C36 N11 C35 121.6(5)
C36 N11 Cr2' 115.6(5)
C35 N11 Cr2' 122.8(5)
C36 N11 Cr2 121.8(4)
C35 N11 Cr2 116.5(4)
C36 N12 C40 118.4(5)
C36 N12 Cr3 123.0(4)
C40 N12 Cr3 118.5(4)
N1 C1 C2 123.4(6)
C1 C2 C3 118.7(6)
C4 C3 C2 119.6(6)
C3 C4 C5 119.6(6)
N1 C5 N2 116.5(5)
N1 C5 C4 119.5(5)
N2 C5 C4 123.7(6)
N3 C6 N2 115.5(5)
N3 C6 C7 120.8(5)
N2 C6 C7 123.6(6)
C8 C7 C6 119.5(6)
C9 C8 C7 118.7(6)
C10 C9 C8 119.9(7)
N3 C10 C9 123.0(6)
N4 C11 C12 123.4(7)
C11 C12 C13 118.8(7)
C12 C13 C14 119.2(6)
C13 C14 C15 120.1(6)
N4 C15 N5 115.2(5)
N4 C15 C14 119.9(6)
N5 C15 C14 124.8(6)
N5 C16 N6 114.4(5)
N5 C16 C17 126.2(6)
N6 C16 C17 119.3(6)
C18 C17 C16 121.2(7)
C17 C18 C19 120.7(6)
C18 C19 C20 116.8(6)
N6 C20 C19 123.8(7)
N7 C21 C22 123.1(6)
C23 C22 C21 118.1(6)
C24 C23 C22 120.0(6)
C23 C24 C25 119.8(6)
N8 C25 N7 114.6(5)
N8 C25 C24 125.9(5)
N7 C25 C24 119.4(6)
N9 C26 N8 114.1(5)
N9 C26 C27 119.8(6)
N8 C26 C27 125.7(6)
C28 C27 C26 120.3(7)
C27 C28 C29 119.8(6)
C30 C29 C28 117.3(6)
N9 C30 C29 124.6(7)
N10 C31 C32 123.9(6)
C31 C32 C33 118.4(6)
C34 C33 C32 119.8(6)
C33 C34 C35 120.1(6)
N11 C35 N10 114.4(5)
N11 C35 C34 125.4(6)
N10 C35 C34 120.0(6)
N12 C36 N11 114.1(5)
N12 C36 C37 120.2(6)
N11 C36 C37 125.6(6)
C38 C37 C36 119.5(7)
C37 C38 C39 120.5(7)
C40 C39 C38 118.3(7)
C39 C40 N12 123.0(7)
N22 Cr4 N13 87.6(2)
N22 Cr4 N19 89.96(19)
N13 Cr4 N19 169.35(19)
N22 Cr4 N16 168.62(19)
N13 Cr4 N16 90.4(2)
N19 Cr4 N16 89.86(19)
N22 Cr4 Cr5 83.26(18)
N13 Cr4 Cr5 84.46(17)
N19 Cr4 Cr5 84.95(16)
N16 Cr4 Cr5 85.39(17)
N22 Cr4 Cr5' 83.95(15)
N13 Cr4 Cr5' 85.21(16)
N19 Cr4 Cr5' 84.22(15)
N16 Cr4 Cr5' 84.71(15)
N22 Cr4 Cl3 95.50(15)
N13 Cr4 Cl3 96.71(15)
N19 Cr4 Cl3 93.85(14)
N16 Cr4 Cl3 95.87(13)
Cr5 Cr4 Cl3 178.27(12)
Cr5' Cr4 Cl3 177.99(9)
N22 Cr4 Cr6 83.96(14)
N13 Cr4 Cr6 84.90(14)
N19 Cr4 Cr6 84.53(13)
N16 Cr4 Cr6 84.69(13)
Cl3 Cr4 Cr6 178.28(5)
N14 Cr5 N23 91.1(3)
N14 Cr5 N17 91.2(3)
N23 Cr5 N17 172.4(6)
N14 Cr5 N20 173.3(6)
N23 Cr5 N20 88.8(3)
N17 Cr5 N20 88.2(3)
N14 Cr5 Cr4 94.3(4)
N23 Cr5 Cr4 94.3(3)
N17 Cr5 Cr4 92.7(3)
N20 Cr5 Cr4 92.4(3)
N14 Cr5 Cr6 86.9(3)
N23 Cr5 Cr6 86.5(3)
N17 Cr5 Cr6 86.4(3)
N20 Cr5 Cr6 86.4(3)
Cr4 Cr5 Cr6 178.4(2)
N20 Cr5' N17 89.5(2)
N20 Cr5' N23 89.4(2)
N17 Cr5' N23 173.1(5)
N20 Cr5' N14 172.8(5)
N17 Cr5' N14 90.5(2)
N23 Cr5' N14 89.7(2)
N20 Cr5' Cr6 94.2(3)
N17 Cr5' Cr6 93.7(3)
N23 Cr5' Cr6 93.2(3)
N14 Cr5' Cr6 92.9(2)
N20 Cr5' Cr4 86.4(3)
N17 Cr5' Cr4 86.1(3)
N23 Cr5' Cr4 87.1(3)
N14 Cr5' Cr4 86.5(3)
Cr6 Cr5' Cr4 179.35(14)
N24 Cr6 N18 170.6(2)
N24 Cr6 N15 89.8(2)
N18 Cr6 N15 89.2(2)
N24 Cr6 N21 88.4(2)
N18 Cr6 N21 91.0(2)
N15 Cr6 N21 170.7(2)
N24 Cr6 Cr5' 85.38(16)
N18 Cr6 Cr5' 85.21(16)
N15 Cr6 Cr5' 85.52(17)
N21 Cr6 Cr5' 85.23(16)
N24 Cr6 Cr5 85.44(17)
N18 Cr6 Cr5 85.15(17)
N15 Cr6 Cr5 84.56(17)
N21 Cr6 Cr5 86.19(17)
N24 Cr6 Cl4 95.55(15)
N18 Cr6 Cl4 93.86(15)
N15 Cr6 Cl4 95.32(15)
N21 Cr6 Cl4 93.95(15)
Cr5' Cr6 Cl4 178.74(10)
Cr5 Cr6 Cl4 179.00(11)
N24 Cr6 Cr4 85.63(14)
N18 Cr6 Cr4 84.96(14)
N15 Cr6 Cr4 85.28(15)
N21 Cr6 Cr4 85.48(14)
Cl4 Cr6 Cr4 178.67(5)
C41 N13 C45 118.9(5)
C41 N13 Cr4 118.9(4)
C45 N13 Cr4 122.1(4)
C46 N14 C45 122.7(5)
C46 N14 Cr5 122.0(5)
C45 N14 Cr5 115.2(4)
C46 N14 Cr5' 116.3(4)
C45 N14 Cr5' 121.0(4)
C50 N15 C46 118.8(6)
C50 N15 Cr6 119.2(5)
C46 N15 Cr6 121.9(4)
C51 N16 C55 119.1(5)
C51 N16 Cr4 120.0(4)
C55 N16 Cr4 120.8(4)
C55 N17 C56 122.3(5)
C55 N17 Cr5' 122.0(4)
C56 N17 Cr5' 115.6(4)
C55 N17 Cr5 116.7(5)
C56 N17 Cr5 121.0(4)
C60 N18 C56 118.8(5)
C60 N18 Cr6 120.2(4)
C56 N18 Cr6 121.0(4)
C65 N19 C61 118.5(5)
C65 N19 Cr4 121.7(4)
C61 N19 Cr4 119.8(4)
C65 N20 C66 122.2(5)
C65 N20 Cr5' 121.8(5)
C66 N20 Cr5' 115.9(4)
C65 N20 Cr5 115.7(5)
C66 N20 Cr5 122.0(5)
C70 N21 C66 118.7(5)
C70 N21 Cr6 120.4(4)
C66 N21 Cr6 120.9(4)
C71 N22 C75 118.5(5)
C71 N22 Cr4 119.0(4)
C75 N22 Cr4 122.5(4)
C76 N23 C75 122.9(5)
C76 N23 Cr5 123.0(5)
C75 N23 Cr5 114.1(5)
C76 N23 Cr5' 116.5(5)
C75 N23 Cr5' 120.5(4)
C80 N24 C76 117.6(5)
C80 N24 Cr6 120.1(4)
C76 N24 Cr6 122.1(4)
N13 C41 C42 123.0(7)
C41 C42 C43 118.0(7)
C44 C43 C42 120.5(7)
C43 C44 C45 120.2(7)
N13 C45 N14 115.6(5)
N13 C45 C44 119.3(6)
N14 C45 C44 125.1(6)
N14 C46 N15 114.6(5)
N14 C46 C47 125.5(6)
N15 C46 C47 119.6(6)
C48 C47 C46 119.6(7)
C47 C48 C49 120.5(7)
C50 C49 C48 117.9(6)
N15 C50 C49 123.5(7)
N16 C51 C52 123.0(6)
C53 C52 C51 118.5(6)
C54 C53 C52 120.1(6)
C53 C54 C55 120.6(7)
N17 C55 N16 115.6(5)
N17 C55 C54 125.3(6)
N16 C55 C54 118.7(6)
N18 C56 N17 115.6(5)
N18 C56 C57 119.8(6)
N17 C56 C57 124.5(6)
C58 C57 C56 119.4(7)
C57 C58 C59 119.0(7)
C60 C59 C58 119.0(7)
C59 C60 N18 123.9(6)
N19 C61 C62 123.3(6)
C61 C62 C63 118.9(6)
C62 C63 C64 119.2(6)
C63 C64 C65 119.9(6)
N19 C65 N20 115.3(5)
N19 C65 C64 120.0(6)
N20 C65 C64 124.5(6)
N21 C66 N20 115.8(5)
N21 C66 C67 119.5(6)
N20 C66 C67 124.5(5)
C68 C67 C66 119.9(6)
C67 C68 C69 119.3(6)
C70 C69 C68 118.8(7)
N21 C70 C69 123.4(6)
N22 C71 C72 123.4(6)
C71 C72 C73 119.2(6)
C74 C73 C72 119.4(6)
C73 C74 C75 119.7(6)
N22 C75 N23 115.2(5)
N22 C75 C74 119.6(6)
N23 C75 C74 124.9(6)
N23 C76 N24 113.7(5)
N23 C76 C77 126.8(6)
N24 C76 C77 119.1(5)
C78 C77 C76 121.6(7)
C77 C78 C79 119.6(7)
C80 C79 C78 117.7(6)
N24 C80 C79 124.3(6)
C82 C81 C86 120.0
C83 C82 C81 120.0
C82 C83 C84 120.0
C83 C84 C85 120.0
C84 C85 C86 120.0
C85 C86 C81 120.0
C92 C87 C88 120.4(9)
C89 C88 C87 120.6(8)
C88 C89 C90 121.2(9)
C89 C90 C91 119.0(10)
C90 C91 C92 119.8(9)
C87 C92 C91 119.0(9)

loop_
_geom_bond_atom_site_label_1
_geom_bond_atom_site_label_2
_geom_bond_distance
Cr1 N7 2.109(5)
Cr1 N10 2.112(5)
Cr1 N4 2.118(5)
Cr1 N1 2.128(5)
Cr1 Cr2 2.210(7)
Cr1 Cr2' 2.466(11)
Cr1 Cl1 2.539(2)
Cr1 Cr3 4.709(2)
Cr2 N8 2.016(5)
Cr2 N2 2.020(5)
Cr2 N5 2.022(5)
Cr2 N11 2.055(5)
Cr2 Cr3 2.500(7)
Cr2' N2 2.008(7)
Cr2' N11 2.015(6)
Cr2' N8 2.031(7)
Cr2' N5 2.062(7)
Cr2' Cr3 2.243(11)
Cr3 N12 2.110(5)
Cr3 N3 2.121(5)
Cr3 N9 2.121(5)
Cr3 N6 2.124(5)
Cr3 Cl2 2.526(2)
N1 C1 1.340(7)
N1 C5 1.353(8)
N2 C6 1.360(8)
N2 C5 1.365(7)
N3 C6 1.357(8)
N3 C10 1.356(8)
N4 C11 1.353(8)
N4 C15 1.357(8)
N5 C15 1.371(8)
N5 C16 1.371(8)
N6 C20 1.351(8)
N6 C16 1.373(8)
N7 C21 1.337(8)
N7 C25 1.373(7)
N8 C25 1.360(8)
N8 C26 1.368(8)
N9 C30 1.355(8)
N9 C26 1.368(8)
N10 C31 1.355(8)
N10 C35 1.383(8)
N11 C36 1.363(8)
N11 C35 1.371(8)
N12 C36 1.362(8)
N12 C40 1.362(8)
C1 C2 1.366(9)
C2 C3 1.383(9)
C3 C4 1.362(9)
C4 C5 1.430(8)
C6 C7 1.414(8)
C7 C8 1.383(9)
C8 C9 1.370(10)
C9 C10 1.369(10)
C11 C12 1.365(10)
C12 C13 1.375(10)
C13 C14 1.377(9)
C14 C15 1.409(8)
C16 C17 1.399(8)
C17 C18 1.342(9)
C18 C19 1.384(11)
C19 C20 1.389(10)
C21 C22 1.391(9)
C22 C23 1.387(9)
C23 C24 1.373(9)
C24 C25 1.419(8)
C26 C27 1.409(8)
C27 C28 1.371(9)
C28 C29 1.398(11)
C29 C30 1.366(10)
C31 C32 1.368(9)
C32 C33 1.381(10)
C33 C34 1.377(9)
C34 C35 1.401(9)
C36 C37 1.398(8)
C37 C38 1.364(10)
C38 C39 1.377(10)
C39 C40 1.357(10)
Cr4 N22 2.103(5)
Cr4 N13 2.114(5)
Cr4 N19 2.116(5)
Cr4 N16 2.131(5)
Cr4 Cr5 2.248(10)
Cr4 Cr5' 2.494(8)
Cr4 Cl3 2.539(2)
Cr4 Cr6 4.716(2)
Cr5 N14 2.015(6)
Cr5 N23 2.023(6)
Cr5 N17 2.025(7)
Cr5 N20 2.049(6)
Cr5 Cr6 2.468(10)
Cr5' N20 2.013(5)
Cr5' N17 2.012(6)
Cr5' N23 2.035(6)
Cr5' N14 2.052(6)
Cr5' Cr6 2.223(8)
Cr6 N24 2.106(5)
Cr6 N18 2.113(5)
Cr6 N15 2.115(5)
Cr6 N21 2.130(5)
Cr6 Cl4 2.548(2)
N13 C41 1.358(8)
N13 C45 1.359(8)
N14 C46 1.352(8)
N14 C45 1.385(8)
N15 C50 1.359(8)
N15 C46 1.368(8)
N16 C51 1.352(7)
N16 C55 1.357(8)
N17 C55 1.355(8)
N17 C56 1.377(8)
N18 C60 1.343(8)
N18 C56 1.355(8)
N19 C65 1.358(8)
N19 C61 1.364(8)
N20 C65 1.358(8)
N20 C66 1.371(8)
N21 C70 1.354(8)
N21 C66 1.360(7)
N22 C71 1.343(8)
N22 C75 1.371(8)
N23 C76 1.360(7)
N23 C75 1.376(8)
N24 C80 1.354(8)
N24 C76 1.381(8)
C41 C42 1.372(10)
C42 C43 1.381(11)
C43 C44 1.349(10)
C44 C45 1.419(9)
C46 C47 1.410(9)
C47 C48 1.367(10)
C48 C49 1.389(11)
C49 C50 1.363(10)
C51 C52 1.369(9)
C52 C53 1.366(10)
C53 C54 1.351(9)
C54 C55 1.418(9)
C56 C57 1.409(9)
C57 C58 1.378(11)
C58 C59 1.384(11)
C59 C60 1.338(10)
C61 C62 1.364(9)
C62 C63 1.375(10)
C63 C64 1.388(10)
C64 C65 1.408(8)
C66 C67 1.417(9)
C67 C68 1.377(10)
C68 C69 1.381(10)
C69 C70 1.363(10)
C71 C72 1.351(9)
C72 C73 1.389(9)
C73 C74 1.358(9)
C74 C75 1.420(9)
C76 C77 1.399(8)
C77 C78 1.352(10)
C78 C79 1.386(11)
C79 C80 1.372(9)
C81 C82 1.3900
C81 C86 1.3900
C82 C83 1.3900
C83 C84 1.3900
C84 C85 1.3900
C85 C86 1.3900
C87 C92 1.341(13)
C87 C88 1.360(12)
C88 C89 1.339(11)
C89 C90 1.354(13)
C90 C91 1.365(16)
C91 C92 1.404(15)
